data_4110544
loop_
_publ_author_name
'Margaret A. Schmitt'
'Soo Hyuk Choi'
'Ilia A. Guzei'
'Samuel H. Gellman'

_publ_contact_author_address
;
Department of Chemistry
University of Wisconsin-Madison
1101 University Ave
Madison, WI  53706
USA
;
_publ_contact_author_email iguzei@chem.wisc.edu
_publ_contact_author_fax 608-262-0381
_publ_contact_author_name
;
Guzei, Ilia A. 
;
_publ_contact_author_phone 608-263-4694
_publ_section_title
;
 New Helical Foldamers: Heterogeneous Backbones with 1:2 and 2:1
 \a:\b-Amino Acid Residue Patterns
;
_journal_name_full 'Journal of the American Chemical Society'
_journal_page_first 4538
_journal_page_last 4539
_journal_paper_doi 10.1021/ja060281w
_journal_volume 128
_journal_year 2006
_chemical_formula_sum 'C56 H72 Cl6 N6 O9'
_chemical_formula_weight 1185.90
_chemical_name_systematic
; 
 ? 
;
_space_group_IT_number 170
_symmetry_cell_setting hexagonal
_symmetry_space_group_name_Hall 'P 65'
_symmetry_space_group_name_H-M 'P 65'
_atom_sites_solution_hydrogens geom
_atom_sites_solution_primary direct
_atom_sites_solution_secondary difmap
_audit_creation_method SHELXL-97
_cell_angle_alpha 90.00
_cell_angle_beta 90.00
_cell_angle_gamma 120.00
_cell_formula_units_Z 6
_cell_length_a 21.321(3)
_cell_length_b 21.321(3)
_cell_length_c 23.846(4)
_cell_measurement_temperature 100(2)
_cell_volume 9388(2)
_computing_structure_refinement 'SHELXL-97 (Sheldrick, 1997)'
_computing_structure_solution 'SHELXS-97 (Sheldrick, 1990)'
_diffrn_ambient_temperature 100(2)
_diffrn_measured_fraction_theta_full 0.994
_diffrn_measured_fraction_theta_max 0.994
_diffrn_radiation_monochromator graphite
_diffrn_radiation_source 'fine-focus sealed tube'
_diffrn_radiation_type MoK\a
_diffrn_radiation_wavelength 0.71073
_diffrn_reflns_av_R_equivalents 0.2504
_diffrn_reflns_av_sigmaI/netI 0.0974
_diffrn_reflns_limit_h_max 25
_diffrn_reflns_limit_h_min -25
_diffrn_reflns_limit_k_max 25
_diffrn_reflns_limit_k_min -25
_diffrn_reflns_limit_l_max 27
_diffrn_reflns_limit_l_min -28
_diffrn_reflns_number 132471
_diffrn_reflns_theta_full 24.82
_diffrn_reflns_theta_max 24.82
_diffrn_reflns_theta_min 2.03
_exptl_absorpt_coefficient_mu 0.330
_exptl_absorpt_correction_T_max 0.9399
_exptl_absorpt_correction_T_min 0.8603
_exptl_crystal_density_diffrn 1.259
_exptl_crystal_F_000 3744
_exptl_crystal_size_max 0.47
_exptl_crystal_size_mid 0.39
_exptl_crystal_size_min 0.19
_refine_diff_density_max 1.229
_refine_diff_density_min -1.283
_refine_diff_density_rms 0.147
_refine_ls_abs_structure_details 'Flack H D (1983), Acta Cryst. A39, 876-881'
_refine_ls_abs_structure_Flack 0.38(18)
_refine_ls_extinction_method none
_refine_ls_goodness_of_fit_ref 1.389
_refine_ls_hydrogen_treatment mixed
_refine_ls_matrix_type full
_refine_ls_number_parameters 312
_refine_ls_number_reflns 10606
_refine_ls_number_restraints 1
_refine_ls_restrained_S_all 1.389
_refine_ls_R_factor_all 0.1928
_refine_ls_R_factor_gt 0.1581
_refine_ls_shift/su_max 0.000
_refine_ls_shift/su_mean 0.000
_refine_ls_structure_factor_coef Fsqd
_refine_ls_weighting_details 'calc w=1/[\s^2^(Fo^2^)+(0.2000P)^2^+0.0000P] where P=(Fo^2^+2Fc^2^)/3'
_refine_ls_weighting_scheme calc
_refine_ls_wR_factor_gt 0.3740
_refine_ls_wR_factor_ref 0.3981
_reflns_number_gt 7475
_reflns_number_total 10606
_reflns_threshold_expression >2sigma(I)
_cod_data_source_file ja060281wsi20060114_022901.cif
_cod_data_source_block gellman34
_cod_database_code 4110544

loop_
_symmetry_equiv_pos_as_xyz
'x, y, z'
'-y, x-y, z+2/3'
'-x+y, -x, z+1/3'
'-x, -y, z+1/2'
'y, -x+y, z+1/6'
'x-y, x, z+5/6'

loop_
_atom_site_label
_atom_site_type_symbol
_atom_site_fract_x
_atom_site_fract_y
_atom_site_fract_z
_atom_site_U_iso_or_equiv
_atom_site_adp_type
_atom_site_occupancy
_atom_site_symmetry_multiplicity
_atom_site_calc_flag
_atom_site_refinement_flags
O1 O 0.3667(4) 0.0370(4) 0.1155(3) 0.0436(18) Uiso 1 1 d .
O2 O 0.3555(4) 0.0907(4) 0.1929(3) 0.0377(16) Uiso 1 1 d .
O3 O 0.5010(3) 0.1809(3) 0.3079(3) 0.0322(15) Uiso 1 1 d .
O4 O 0.4926(4) 0.3365(4) 0.2720(3) 0.0394(16) Uiso 1 1 d .
O5 O 0.3342(3) 0.2693(3) 0.3743(3) 0.0344(15) Uiso 1 1 d .
O6 O 0.5145(4) 0.3435(4) 0.4893(3) 0.0390(16) Uiso 1 1 d .
O7 O 0.4781(3) 0.5022(3) 0.4679(3) 0.0289(14) Uiso 1 1 d .
O8 O 0.3189(4) 0.2524(4) 0.5150(4) 0.0474(19) Uiso 1 1 d .
O9 O 0.3860(4) 0.3181(4) 0.5871(3) 0.0380(16) Uiso 1 1 d .
N1 N 0.4255(4) 0.0397(4) 0.1913(4) 0.0300(17) Uiso 1 1 d .
H1 H 0.4511 0.0290 0.1684 0.036 Uiso 1 1 calc R
N2 N 0.5776(4) 0.2073(4) 0.2382(3) 0.0269(17) Uiso 1 1 d .
H2 H 0.6048 0.1951 0.2186 0.032 Uiso 1 1 calc R
N3 N 0.3966(4) 0.2309(4) 0.2453(4) 0.0309(18) Uiso 1 1 d .
H3 H 0.3809 0.1905 0.2261 0.037 Uiso 1 1 calc R
N4 N 0.3908(4) 0.2058(4) 0.3597(4) 0.0308(17) Uiso 1 1 d .
H4 H 0.4069 0.1875 0.3342 0.037 Uiso 1 1 calc R
N5 N 0.5259(4) 0.3537(4) 0.3954(4) 0.0306(18) Uiso 1 1 d .
H5 H 0.5242 0.3317 0.3637 0.037 Uiso 1 1 calc R
N6 N 0.3923(4) 0.3873(4) 0.4567(4) 0.0308(18) Uiso 1 1 d .
H6 H 0.3683 0.3513 0.4332 0.037 Uiso 1 1 calc R
C1 C 0.3348(8) 0.1191(8) 0.0710(7) 0.070(4) Uiso 1 1 d .
H1A H 0.2926 0.1248 0.0641 0.106 Uiso 1 1 calc R
H1B H 0.3665 0.1354 0.0381 0.106 Uiso 1 1 calc R
H1C H 0.3614 0.1482 0.1037 0.106 Uiso 1 1 calc R
C2 C 0.2397(8) 0.0033(8) 0.1133(7) 0.066(4) Uiso 1 1 d .
H2A H 0.2295 -0.0452 0.1242 0.099 Uiso 1 1 calc R
H2B H 0.2007 -0.0007 0.0891 0.099 Uiso 1 1 calc R
H2C H 0.2429 0.0312 0.1469 0.099 Uiso 1 1 calc R
C3 C 0.3063(8) 0.0020(8) 0.0297(7) 0.066(4) Uiso 1 1 d .
H3A H 0.3547 0.0231 0.0132 0.098 Uiso 1 1 calc R
H3B H 0.2735 0.0063 0.0032 0.098 Uiso 1 1 calc R
H3C H 0.2881 -0.0492 0.0382 0.098 Uiso 1 1 calc R
C4 C 0.3100(6) 0.0410(6) 0.0821(5) 0.040(2) Uiso 1 1 d .
C5 C 0.3801(4) 0.0582(4) 0.1697(4) 0.0207(18) Uiso 1 1 d .
C6 C 0.4349(5) 0.0363(5) 0.2514(4) 0.029(2) Uiso 1 1 d .
H6 H 0.4039 0.0526 0.2708 0.035 Uiso 1 1 calc R
C7 C 0.4149(6) -0.0380(5) 0.2741(5) 0.038(2) Uiso 1 1 d .
H7A H 0.3617 -0.0703 0.2752 0.045 Uiso 1 1 calc R
H7B H 0.4366 -0.0609 0.2511 0.045 Uiso 1 1 calc R
C8 C 0.4459(6) -0.0220(6) 0.3314(6) 0.048(3) Uiso 1 1 d .
H8A H 0.4563 -0.0601 0.3440 0.058 Uiso 1 1 calc R
H8B H 0.4114 -0.0199 0.3581 0.058 Uiso 1 1 calc R
C9 C 0.5169(5) 0.0525(5) 0.3287(5) 0.038(2) Uiso 1 1 d .
H9A H 0.5189 0.0839 0.3600 0.045 Uiso 1 1 calc R
H9B H 0.5597 0.0459 0.3312 0.045 Uiso 1 1 calc R
C10 C 0.5160(5) 0.0867(5) 0.2717(5) 0.033(2) Uiso 1 1 d .
H10 H 0.5500 0.0829 0.2449 0.040 Uiso 1 1 calc R
C11 C 0.5314(5) 0.1615(5) 0.2742(4) 0.028(2) Uiso 1 1 d .
C12 C 0.5851(5) 0.2789(5) 0.2296(4) 0.032(2) Uiso 1 1 d .
H12 H 0.5929 0.3039 0.2665 0.039 Uiso 1 1 calc R
C13 C 0.6455(6) 0.3274(7) 0.1894(6) 0.048(3) Uiso 1 1 d .
H13A H 0.6713 0.3780 0.2030 0.058 Uiso 1 1 calc R
H13B H 0.6807 0.3104 0.1852 0.058 Uiso 1 1 calc R
C14 C 0.6091(8) 0.3220(8) 0.1362(7) 0.068(4) Uiso 1 1 d .
H14A H 0.5980 0.2770 0.1161 0.082 Uiso 1 1 calc R
H14B H 0.6395 0.3641 0.1119 0.082 Uiso 1 1 calc R
C15 C 0.5411(6) 0.3213(6) 0.1527(5) 0.047(3) Uiso 1 1 d .
H15A H 0.5056 0.3036 0.1217 0.056 Uiso 1 1 calc R
H15B H 0.5512 0.3701 0.1641 0.056 Uiso 1 1 calc R
C16 C 0.5139(5) 0.2692(5) 0.2019(4) 0.031(2) Uiso 1 1 d .
H16 H 0.4851 0.2187 0.1872 0.037 Uiso 1 1 calc R
C17 C 0.4668(5) 0.2827(5) 0.2433(4) 0.030(2) Uiso 1 1 d .
C18 C 0.3480(5) 0.2426(5) 0.2790(4) 0.030(2) Uiso 1 1 d .
H18 H 0.3557 0.2916 0.2692 0.035 Uiso 1 1 calc R
C19 C 0.2681(5) 0.1865(5) 0.2645(4) 0.033(2) Uiso 1 1 d .
H19A H 0.2602 0.1377 0.2736 0.039 Uiso 1 1 calc R
H19B H 0.2365 0.1954 0.2896 0.039 Uiso 1 1 calc R
C20 C 0.2438(5) 0.1849(5) 0.2067(5) 0.033(2) Uiso 1 1 d .
C21 C 0.1793(6) 0.1301(6) 0.1897(6) 0.047(3) Uiso 1 1 d .
H21 H 0.1498 0.0945 0.2165 0.056 Uiso 1 1 calc R
C22 C 0.1530(7) 0.1228(7) 0.1344(6) 0.055(3) Uiso 1 1 d .
H22 H 0.1072 0.0834 0.1239 0.066 Uiso 1 1 calc R
C23 C 0.1967(6) 0.1754(6) 0.0963(6) 0.048(3) Uiso 1 1 d .
H23 H 0.1820 0.1714 0.0582 0.058 Uiso 1 1 calc R
C24 C 0.2594(6) 0.2319(6) 0.1129(6) 0.047(3) Uiso 1 1 d .
H24 H 0.2877 0.2687 0.0864 0.057 Uiso 1 1 calc R
C25 C 0.2839(6) 0.2384(6) 0.1662(5) 0.045(3) Uiso 1 1 d .
H25 H 0.3287 0.2795 0.1764 0.055 Uiso 1 1 calc R
C26 C 0.3582(4) 0.2415(4) 0.3422(4) 0.0229(19) Uiso 1 1 d .
C27 C 0.4016(5) 0.1949(6) 0.4183(5) 0.039(2) Uiso 1 1 d .
H27 H 0.3738 0.2109 0.4424 0.046 Uiso 1 1 calc R
C28 C 0.3784(6) 0.1158(6) 0.4323(5) 0.045(3) Uiso 1 1 d .
H28A H 0.3254 0.0868 0.4379 0.053 Uiso 1 1 calc R
H28B H 0.3923 0.0936 0.4018 0.053 Uiso 1 1 calc R
C29 C 0.4174(7) 0.1199(7) 0.4845(7) 0.062(3) Uiso 1 1 d .
H29A H 0.4334 0.0836 0.4839 0.075 Uiso 1 1 calc R
H29B H 0.3852 0.1099 0.5173 0.075 Uiso 1 1 calc R
C30 C 0.4834(6) 0.1968(6) 0.4886(5) 0.044(3) Uiso 1 1 d .
H30A H 0.4799 0.2219 0.5224 0.052 Uiso 1 1 calc R
H30B H 0.5288 0.1950 0.4905 0.052 Uiso 1 1 calc R
C31 C 0.4816(6) 0.2357(6) 0.4358(5) 0.038(2) Uiso 1 1 d .
H31 H 0.5107 0.2287 0.4062 0.046 Uiso 1 1 calc R
C32 C 0.5096(5) 0.3165(5) 0.4423(4) 0.030(2) Uiso 1 1 d .
C33 C 0.5476(5) 0.4325(5) 0.3939(5) 0.035(2) Uiso 1 1 d .
H33 H 0.5712 0.4555 0.4303 0.043 Uiso 1 1 calc R
C34 C 0.6016(6) 0.4732(6) 0.3449(5) 0.047(3) Uiso 1 1 d .
H34A H 0.6484 0.5124 0.3595 0.057 Uiso 1 1 calc R
H34B H 0.6105 0.4395 0.3223 0.057 Uiso 1 1 calc R
C35 C 0.5623(7) 0.5047(7) 0.3098(6) 0.051(3) Uiso 1 1 d .
H35A H 0.5977 0.5514 0.2925 0.062 Uiso 1 1 calc R
H35B H 0.5329 0.4706 0.2797 0.062 Uiso 1 1 calc R
C36 C 0.5167(6) 0.5146(6) 0.3488(5) 0.044(3) Uiso 1 1 d .
H36A H 0.4793 0.5207 0.3290 0.053 Uiso 1 1 calc R
H36B H 0.5455 0.5575 0.3728 0.053 Uiso 1 1 calc R
C37 C 0.4817(6) 0.4439(5) 0.3841(5) 0.037(2) Uiso 1 1 d .
H37 H 0.4443 0.4030 0.3612 0.045 Uiso 1 1 calc R
C38 C 0.4500(5) 0.4465(5) 0.4390(4) 0.031(2) Uiso 1 1 d .
C39 C 0.3679(5) 0.3803(5) 0.5130(5) 0.037(2) Uiso 1 1 d .
H39 H 0.4075 0.4199 0.5354 0.045 Uiso 1 1 calc R
C40 C 0.2991(6) 0.3865(6) 0.5201(5) 0.043(3) Uiso 1 1 d .
H40A H 0.3070 0.4316 0.5020 0.052 Uiso 1 1 calc R
H40B H 0.2580 0.3452 0.5009 0.052 Uiso 1 1 calc R
C41 C 0.2801(7) 0.3870(7) 0.5811(6) 0.053(3) Uiso 1 1 d .
C42 C 0.2287(9) 0.3226(9) 0.6066(8) 0.082(5) Uiso 1 1 d .
H42 H 0.2021 0.2798 0.5849 0.099 Uiso 1 1 calc R
C43 C 0.2170(11) 0.3219(11) 0.6653(10) 0.101(6) Uiso 1 1 d .
H43 H 0.1819 0.2787 0.6833 0.121 Uiso 1 1 calc R
C44 C 0.2558(10) 0.3829(11) 0.6951(10) 0.096(5) Uiso 1 1 d .
H44 H 0.2497 0.3814 0.7346 0.115 Uiso 1 1 calc R
C45 C 0.3034(9) 0.4463(9) 0.6706(8) 0.078(4) Uiso 1 1 d .
H45 H 0.3278 0.4897 0.6918 0.094 Uiso 1 1 calc R
C46 C 0.3159(7) 0.4460(8) 0.6125(6) 0.061(3) Uiso 1 1 d .
H46 H 0.3512 0.4896 0.5952 0.073 Uiso 1 1 calc R
C47 C 0.3539(5) 0.3087(5) 0.5372(4) 0.034(2) Uiso 1 1 d .
C48 C 0.3758(6) 0.2546(6) 0.6156(6) 0.049(3) Uiso 1 1 d .
H48A H 0.3848 0.2237 0.5896 0.058 Uiso 1 1 calc R
H48B H 0.3254 0.2262 0.6295 0.058 Uiso 1 1 calc R
C49 C 0.4275(6) 0.2776(6) 0.6634(6) 0.050(3) Uiso 1 1 d .
C50 C 0.4963(6) 0.2941(6) 0.6577(6) 0.050(3) Uiso 1 1 d .
H50 H 0.5121 0.2863 0.6225 0.060 Uiso 1 1 calc R
C51 C 0.5449(7) 0.3220(6) 0.7008(5) 0.050(3) Uiso 1 1 d .
H51 H 0.5940 0.3354 0.6945 0.060 Uiso 1 1 calc R
C52 C 0.5238(6) 0.3309(6) 0.7527(6) 0.049(3) Uiso 1 1 d .
H52 H 0.5567 0.3471 0.7833 0.058 Uiso 1 1 calc R
C53 C 0.4522(7) 0.3155(7) 0.7598(7) 0.063(3) Uiso 1 1 d .
H53 H 0.4378 0.3254 0.7948 0.076 Uiso 1 1 calc R
C54 C 0.4026(6) 0.2865(6) 0.7171(5) 0.044(3) Uiso 1 1 d .
H54 H 0.3533 0.2728 0.7230 0.053 Uiso 1 1 calc R
C55 C 0.4870(7) 0.6480(7) 0.4645(6) 0.053(3) Uiso 1 1 d .
H55 H 0.4974 0.6072 0.4658 0.063 Uiso 1 1 calc R
Cl1 Cl 0.5576(2) 0.7219(3) 0.5027(2) 0.0911(13) Uiso 1 1 d .
Cl2 Cl 0.4051(3) 0.6177(3) 0.4916(3) 0.1043(15) Uiso 1 1 d .
Cl3 Cl 0.4962(3) 0.6768(3) 0.3941(2) 0.0913(13) Uiso 1 1 d .
C56 C 0.1811(8) 0.1887(8) 0.4307(6) 0.065(4) Uiso 1 1 d .
H56 H 0.2335 0.2205 0.4401 0.078 Uiso 1 1 calc R
Cl4 Cl 0.1556(2) 0.2342(2) 0.3828(2) 0.0846(12) Uiso 1 1 d .
Cl5 Cl 0.1305(3) 0.1724(3) 0.4916(3) 0.1098(16) Uiso 1 1 d .
Cl6 Cl 0.1687(2) 0.1082(2) 0.40242(19) 0.0776(11) Uiso 1 1 d .

loop_
_atom_type_symbol
_atom_type_description
_atom_type_scat_dispersion_real
_atom_type_scat_dispersion_imag
_atom_type_scat_source
C C 0.0033 0.0016 'International Tables Vol C Tables 4.2.6.8 and 6.1.1.4'
H H 0.0000 0.0000 'International Tables Vol C Tables 4.2.6.8 and 6.1.1.4'
N N 0.0061 0.0033 'International Tables Vol C Tables 4.2.6.8 and 6.1.1.4'
O O 0.0106 0.0060 'International Tables Vol C Tables 4.2.6.8 and 6.1.1.4'
Cl Cl 0.1484 0.1585 'International Tables Vol C Tables 4.2.6.8 and 6.1.1.4'

loop_
_geom_angle_atom_site_label_1
_geom_angle_atom_site_label_2
_geom_angle_atom_site_label_3
_geom_angle
C5 O1 C4 122.3(8)
C47 O9 C48 117.1(8)
C5 N1 C6 122.7(8)
C5 N1 H1 118.6
C6 N1 H1 118.6
C11 N2 C12 121.3(8)
C11 N2 H2 119.4
C12 N2 H2 119.4
C17 N3 C18 118.9(8)
C17 N3 H3 120.6
C18 N3 H3 120.6
C26 N4 C27 124.4(8)
C26 N4 H4 117.8
C27 N4 H4 117.8
C32 N5 C33 122.4(8)
C32 N5 H5 118.8
C33 N5 H5 118.8
C38 N6 C39 121.5(9)
C38 N6 H6 119.3
C39 N6 H6 119.3
C4 C1 H1A 109.5
C4 C1 H1B 109.5
H1A C1 H1B 109.5
C4 C1 H1C 109.5
H1A C1 H1C 109.5
H1B C1 H1C 109.5
C4 C2 H2A 109.5
C4 C2 H2B 109.5
H2A C2 H2B 109.5
C4 C2 H2C 109.5
H2A C2 H2C 109.5
H2B C2 H2C 109.5
C4 C3 H3A 109.5
C4 C3 H3B 109.5
H3A C3 H3B 109.5
C4 C3 H3C 109.5
H3A C3 H3C 109.5
H3B C3 H3C 109.5
C3 C4 O1 103.7(9)
C3 C4 C2 111.1(11)
O1 C4 C2 109.1(10)
C3 C4 C1 111.5(11)
O1 C4 C1 108.3(9)
C2 C4 C1 112.7(11)
O2 C5 N1 126.4(9)
O2 C5 O1 123.9(8)
N1 C5 O1 109.6(8)
N1 C6 C7 115.5(8)
N1 C6 C10 113.4(8)
C7 C6 C10 103.9(8)
N1 C6 H6 107.9
C7 C6 H6 107.9
C10 C6 H6 107.9
C8 C7 C6 103.2(9)
C8 C7 H7A 111.1
C6 C7 H7A 111.1
C8 C7 H7B 111.1
C6 C7 H7B 111.1
H7A C7 H7B 109.1
C7 C8 C9 107.0(10)
C7 C8 H8A 110.3
C9 C8 H8A 110.3
C7 C8 H8B 110.3
C9 C8 H8B 110.3
H8A C8 H8B 108.6
C10 C9 C8 106.4(9)
C10 C9 H9A 110.4
C8 C9 H9A 110.4
C10 C9 H9B 110.4
C8 C9 H9B 110.4
H9A C9 H9B 108.6
C11 C10 C9 115.5(9)
C11 C10 C6 109.1(8)
C9 C10 C6 102.4(8)
C11 C10 H10 109.9
C9 C10 H10 109.9
C6 C10 H10 109.9
O3 C11 N2 120.5(8)
O3 C11 C10 121.9(9)
N2 C11 C10 117.6(9)
N2 C12 C13 114.2(8)
N2 C12 C16 109.1(7)
C13 C12 C16 105.0(8)
N2 C12 H12 109.5
C13 C12 H12 109.5
C16 C12 H12 109.5
C14 C13 C12 104.9(10)
C14 C13 H13A 110.8
C12 C13 H13A 110.8
C14 C13 H13B 110.8
C12 C13 H13B 110.8
H13A C13 H13B 108.8
C13 C14 C15 104.3(12)
C13 C14 H14A 110.9
C15 C14 H14A 110.9
C13 C14 H14B 110.9
C15 C14 H14B 110.9
H14A C14 H14B 108.9
C14 C15 C16 103.1(10)
C14 C15 H15A 111.2
C16 C15 H15A 111.2
C14 C15 H15B 111.2
C16 C15 H15B 111.2
H15A C15 H15B 109.1
C15 C16 C17 114.1(8)
C15 C16 C12 103.8(8)
C17 C16 C12 112.6(8)
C15 C16 H16 108.7
C17 C16 H16 108.7
C12 C16 H16 108.7
O4 C17 N3 123.4(9)
O4 C17 C16 120.9(8)
N3 C17 C16 115.6(8)
N3 C18 C26 115.6(8)
N3 C18 C19 110.6(8)
C26 C18 C19 108.5(8)
N3 C18 H18 107.3
C26 C18 H18 107.3
C19 C18 H18 107.3
C20 C19 C18 117.7(8)
C20 C19 H19A 107.9
C18 C19 H19A 107.9
C20 C19 H19B 107.9
C18 C19 H19B 107.9
H19A C19 H19B 107.2
C21 C20 C25 116.0(11)
C21 C20 C19 119.9(10)
C25 C20 C19 124.1(9)
C20 C21 C22 123.7(12)
C20 C21 H21 118.2
C22 C21 H21 118.2
C23 C22 C21 117.2(12)
C23 C22 H22 121.4
C21 C22 H22 121.4
C24 C23 C22 120.2(13)
C24 C23 H23 119.9
C22 C23 H23 119.9
C23 C24 C25 122.0(12)
C23 C24 H24 119.0
C25 C24 H24 119.0
C24 C25 C20 120.9(11)
C24 C25 H25 119.6
C20 C25 H25 119.6
O5 C26 N4 123.0(9)
O5 C26 C18 120.9(8)
N4 C26 C18 116.1(8)
N4 C27 C31 113.1(9)
N4 C27 C28 113.3(9)
C31 C27 C28 102.6(8)
N4 C27 H27 109.2
C31 C27 H27 109.2
C28 C27 H27 109.2
C29 C28 C27 104.8(10)
C29 C28 H28A 110.8
C27 C28 H28A 110.8
C29 C28 H28B 110.8
C27 C28 H28B 110.8
H28A C28 H28B 108.9
C28 C29 C30 107.7(11)
C28 C29 H29A 110.2
C30 C29 H29A 110.2
C28 C29 H29B 110.2
C30 C29 H29B 110.2
H29A C29 H29B 108.5
C31 C30 C29 105.7(10)
C31 C30 H30A 110.6
C29 C30 H30A 110.6
C31 C30 H30B 110.6
C29 C30 H30B 110.6
H30A C30 H30B 108.7
C30 C31 C32 115.6(9)
C30 C31 C27 103.9(9)
C32 C31 C27 111.3(8)
C30 C31 H31 108.6
C32 C31 H31 108.6
C27 C31 H31 108.6
O6 C32 N5 123.7(9)
O6 C32 C31 120.7(9)
N5 C32 C31 115.6(9)
N5 C33 C37 112.4(8)
N5 C33 C34 111.6(8)
C37 C33 C34 105.9(8)
N5 C33 H33 109.0
C37 C33 H33 109.0
C34 C33 H33 109.0
C35 C34 C33 103.6(9)
C35 C34 H34A 111.0
C33 C34 H34A 111.0
C35 C34 H34B 111.0
C33 C34 H34B 111.0
H34A C34 H34B 109.0
C36 C35 C34 105.4(11)
C36 C35 H35A 110.7
C34 C35 H35A 110.7
C36 C35 H35B 110.7
C34 C35 H35B 110.7
H35A C35 H35B 108.8
C35 C36 C37 103.8(9)
C35 C36 H36A 111.0
C37 C36 H36A 111.0
C35 C36 H36B 111.0
C37 C36 H36B 111.0
H36A C36 H36B 109.0
C38 C37 C36 116.5(9)
C38 C37 C33 109.7(9)
C36 C37 C33 101.5(8)
C38 C37 H37 109.6
C36 C37 H37 109.6
C33 C37 H37 109.6
O7 C38 N6 120.8(9)
O7 C38 C37 121.0(9)
N6 C38 C37 118.1(9)
N6 C39 C47 110.1(8)
N6 C39 C40 114.0(9)
C47 C39 C40 109.2(8)
N6 C39 H39 107.8
C47 C39 H39 107.8
C40 C39 H39 107.8
C41 C40 C39 112.0(10)
C41 C40 H40A 109.2
C39 C40 H40A 109.2
C41 C40 H40B 109.2
C39 C40 H40B 109.2
H40A C40 H40B 107.9
C46 C41 C42 118.9(14)
C46 C41 C40 121.3(12)
C42 C41 C40 119.5(12)
C41 C42 C43 119.1(17)
C41 C42 H42 120.5
C43 C42 H42 120.5
C44 C43 C42 119(2)
C44 C43 H43 120.3
C42 C43 H43 120.3
C45 C44 C43 122(2)
C45 C44 H44 118.9
C43 C44 H44 118.9
C44 C45 C46 117.9(17)
C44 C45 H45 121.0
C46 C45 H45 121.0
C41 C46 C45 122.5(14)
C41 C46 H46 118.8
C45 C46 H46 118.8
O8 C47 O9 124.7(9)
O8 C47 C39 124.2(10)
O9 C47 C39 111.1(8)
O9 C48 C49 108.3(9)
O9 C48 H48A 110.0
C49 C48 H48A 110.0
O9 C48 H48B 110.0
C49 C48 H48B 110.0
H48A C48 H48B 108.4
C50 C49 C54 119.2(12)
C50 C49 C48 122.9(12)
C54 C49 C48 117.8(10)
C49 C50 C51 122.1(13)
C49 C50 H50 118.9
C51 C50 H50 118.9
C52 C51 C50 120.9(12)
C52 C51 H51 119.6
C50 C51 H51 119.6
C51 C52 C53 118.3(12)
C51 C52 H52 120.9
C53 C52 H52 120.9
C54 C53 C52 121.4(13)
C54 C53 H53 119.3
C52 C53 H53 119.3
C53 C54 C49 117.9(11)
C53 C54 H54 121.0
C49 C54 H54 121.0
Cl2 C55 Cl3 114.6(8)
Cl2 C55 Cl1 113.8(8)
Cl3 C55 Cl1 106.2(7)
Cl2 C55 H55 107.3
Cl3 C55 H55 107.3
Cl1 C55 H55 107.3
Cl5 C56 Cl6 110.7(8)
Cl5 C56 Cl4 108.8(8)
Cl6 C56 Cl4 110.9(9)
Cl5 C56 H56 108.8
Cl6 C56 H56 108.8
Cl4 C56 H56 108.8

loop_
_geom_bond_atom_site_label_1
_geom_bond_atom_site_label_2
_geom_bond_distance
O1 C5 1.353(12)
O1 C4 1.486(14)
O2 C5 1.193(11)
O3 C11 1.226(11)
O4 C17 1.207(12)
O5 C26 1.225(11)
O6 C32 1.240(13)
O7 C38 1.238(12)
O8 C47 1.176(12)
O9 C47 1.338(13)
O9 C48 1.431(14)
N1 C5 1.319(12)
N1 C6 1.453(13)
N1 H1 0.8800
N2 C11 1.305(12)
N2 C12 1.468(12)
N2 H2 0.8800
N3 C17 1.345(12)
N3 C18 1.428(13)
N3 H3 0.8800
N4 C26 1.331(12)
N4 C27 1.452(14)
N4 H4 0.8800
N5 C32 1.313(13)
N5 C33 1.504(13)
N5 H5 0.8800
N6 C38 1.317(12)
N6 C39 1.420(14)
N6 H6 0.8800
C1 C4 1.497(18)
C1 H1A 0.9800
C1 H1B 0.9800
C1 H1C 0.9800
C2 C4 1.498(18)
C2 H2A 0.9800
C2 H2B 0.9800
C2 H2C 0.9800
C3 C4 1.480(19)
C3 H3A 0.9800
C3 H3B 0.9800
C3 H3C 0.9800
C6 C7 1.519(14)
C6 C10 1.588(13)
C6 H6 1.0000
C7 C8 1.481(17)
C7 H7A 0.9900
C7 H7B 0.9900
C8 C9 1.553(15)
C8 H8A 0.9900
C8 H8B 0.9900
C9 C10 1.548(16)
C9 H9A 0.9900
C9 H9B 0.9900
C10 C11 1.459(14)
C10 H10 1.0000
C12 C13 1.521(16)
C12 C16 1.570(13)
C12 H12 1.0000
C13 C14 1.46(2)
C13 H13A 0.9900
C13 H13B 0.9900
C14 C15 1.494(19)
C14 H14A 0.9900
C14 H14B 0.9900
C15 C16 1.515(16)
C15 H15A 0.9900
C15 H15B 0.9900
C16 C17 1.535(14)
C16 H16 1.0000
C18 C26 1.524(14)
C18 C19 1.554(13)
C18 H18 1.0000
C19 C20 1.467(15)
C19 H19A 0.9900
C19 H19B 0.9900
C20 C21 1.347(15)
C20 C25 1.411(16)
C21 C22 1.410(18)
C21 H21 0.9500
C22 C23 1.380(19)
C22 H22 0.9500
C23 C24 1.336(17)
C23 H23 0.9500
C24 C25 1.356(18)
C24 H24 0.9500
C25 H25 0.9500
C27 C31 1.536(15)
C27 C28 1.538(15)
C27 H27 1.0000
C28 C29 1.476(19)
C28 H28A 0.9900
C28 H28B 0.9900
C29 C30 1.539(18)
C29 H29A 0.9900
C29 H29B 0.9900
C30 C31 1.517(16)
C30 H30A 0.9900
C30 H30B 0.9900
C31 C32 1.524(14)
C31 H31 1.0000
C33 C37 1.557(14)
C33 C34 1.563(16)
C33 H33 1.0000
C34 C35 1.555(17)
C34 H34A 0.9900
C34 H34B 0.9900
C35 C36 1.436(17)
C35 H35A 0.9900
C35 H35B 0.9900
C36 C37 1.555(16)
C36 H36A 0.9900
C36 H36B 0.9900
C37 C38 1.487(15)
C37 H37 1.0000
C39 C47 1.515(14)
C39 C40 1.546(15)
C39 H39 1.0000
C40 C41 1.513(19)
C40 H40A 0.9900
C40 H40B 0.9900
C41 C46 1.328(19)
C41 C42 1.40(2)
C42 C43 1.42(3)
C42 H42 0.9500
C43 C44 1.34(3)
C43 H43 0.9500
C44 C45 1.35(3)
C44 H44 0.9500
C45 C46 1.41(2)
C45 H45 0.9500
C46 H46 0.9500
C48 C49 1.487(18)
C48 H48A 0.9900
C48 H48B 0.9900
C49 C50 1.335(17)
C49 C54 1.435(18)
C50 C51 1.367(18)
C50 H50 0.9500
C51 C52 1.361(18)
C51 H51 0.9500
C52 C53 1.401(18)
C52 H52 0.9500
C53 C54 1.372(19)
C53 H53 0.9500
C54 H54 0.9500
C55 Cl2 1.660(14)
C55 Cl3 1.765(15)
C55 Cl1 1.790(13)
C55 H55 1.0000
C56 Cl5 1.736(17)
C56 Cl6 1.738(15)
C56 Cl4 1.753(15)
C56 H56 1.0000

loop_
_geom_hbond_atom_site_label_D
_geom_hbond_atom_site_label_H
_geom_hbond_atom_site_label_A
_geom_hbond_distance_DH
_geom_hbond_distance_HA
_geom_hbond_distance_DA
_geom_hbond_angle_DHA
_geom_hbond_site_symmetry_A
N1 H1 O7 0.88 2.01 2.857(10) 160.3 2_654
N2 H2 O6 0.88 2.07 2.928(11) 165.7 2_654
N3 H3 O2 0.88 2.07 2.940(11) 168.3 .
N4 H4 O3 0.88 2.17 2.929(10) 143.7 .
N5 H5 O4 0.88 2.31 3.006(11) 136.6 .
N6 H6 O5 0.88 2.07 2.935(11) 167.4 .

loop_
_geom_torsion_atom_site_label_1
_geom_torsion_atom_site_label_2
_geom_torsion_atom_site_label_3
_geom_torsion_atom_site_label_4
_geom_torsion
C5 O1 C4 C3 -171.1(9)
C5 O1 C4 C2 -52.7(12)
C5 O1 C4 C1 70.3(12)
C6 N1 C5 O2 19.8(14)
C6 N1 C5 O1 -162.3(8)
C4 O1 C5 O2 -10.7(13)
C4 O1 C5 N1 171.4(8)
C5 N1 C6 C7 117.8(9)
C5 N1 C6 C10 -122.5(9)
N1 C6 C7 C8 166.9(8)
C10 C6 C7 C8 42.1(10)
C6 C7 C8 C9 -34.4(11)
C7 C8 C9 C10 13.2(11)
C8 C9 C10 C11 130.7(9)
C8 C9 C10 C6 12.3(10)
N1 C6 C10 C11 77.9(10)
C7 C6 C10 C11 -155.9(9)
N1 C6 C10 C9 -159.3(8)
C7 C6 C10 C9 -33.1(10)
C12 N2 C11 O3 -11.2(14)
C12 N2 C11 C10 166.9(8)
C9 C10 C11 O3 -48.5(13)
C6 C10 C11 O3 66.1(12)
C9 C10 C11 N2 133.4(9)
C6 C10 C11 N2 -112.0(10)
C11 N2 C12 C13 175.4(9)
C11 N2 C12 C16 -67.5(11)
N2 C12 C13 C14 100.3(11)
C16 C12 C13 C14 -19.1(12)
C12 C13 C14 C15 39.4(13)
C13 C14 C15 C16 -44.3(13)
C14 C15 C16 C17 153.7(10)
C14 C15 C16 C12 30.8(11)
N2 C12 C16 C15 -130.3(9)
C13 C12 C16 C15 -7.6(10)
N2 C12 C16 C17 105.8(9)
C13 C12 C16 C17 -131.4(9)
C18 N3 C17 O4 6.0(15)
C18 N3 C17 C16 -174.3(8)
C15 C16 C17 O4 -68.0(13)
C12 C16 C17 O4 49.8(12)
C15 C16 C17 N3 112.3(10)
C12 C16 C17 N3 -129.8(9)
C17 N3 C18 C26 -69.9(11)
C17 N3 C18 C19 166.3(8)
N3 C18 C19 C20 -59.7(11)
C26 C18 C19 C20 172.5(8)
C18 C19 C20 C21 169.3(9)
C18 C19 C20 C25 -11.3(14)
C25 C20 C21 C22 3.2(16)
C19 C20 C21 C22 -177.4(10)
C20 C21 C22 C23 -0.2(18)
C21 C22 C23 C24 -2.8(17)
C22 C23 C24 C25 2.8(18)
C23 C24 C25 C20 0.3(17)
C21 C20 C25 C24 -3.2(16)
C19 C20 C25 C24 177.4(10)
C27 N4 C26 O5 0.4(14)
C27 N4 C26 C18 -176.2(8)
N3 C18 C26 O5 160.3(8)
C19 C18 C26 O5 -74.8(10)
N3 C18 C26 N4 -23.1(12)
C19 C18 C26 N4 101.8(9)
C26 N4 C27 C31 -112.5(10)
C26 N4 C27 C28 131.3(10)
N4 C27 C28 C29 159.3(10)
C31 C27 C28 C29 37.1(12)
C27 C28 C29 C30 -22.1(13)
C28 C29 C30 C31 -1.5(13)
C29 C30 C31 C32 146.8(10)
C29 C30 C31 C27 24.5(12)
N4 C27 C31 C30 -160.1(9)
C28 C27 C31 C30 -37.7(11)
N4 C27 C31 C32 74.9(11)
C28 C27 C31 C32 -162.8(9)
C33 N5 C32 O6 -4.3(14)
C33 N5 C32 C31 174.1(8)
C30 C31 C32 O6 -18.5(14)
C27 C31 C32 O6 99.8(11)
C30 C31 C32 N5 163.0(9)
C27 C31 C32 N5 -78.8(11)
C32 N5 C33 C37 -92.2(11)
C32 N5 C33 C34 149.1(9)
N5 C33 C34 C35 121.9(9)
C37 C33 C34 C35 -0.6(11)
C33 C34 C35 C36 27.7(12)
C34 C35 C36 C37 -44.0(12)
C35 C36 C37 C38 161.5(10)
C35 C36 C37 C33 42.3(11)
N5 C33 C37 C38 90.1(10)
C34 C33 C37 C38 -147.8(9)
N5 C33 C37 C36 -146.0(9)
C34 C33 C37 C36 -24.0(11)
C39 N6 C38 O7 -11.6(14)
C39 N6 C38 C37 166.4(9)
C36 C37 C38 O7 -35.3(13)
C33 C37 C38 O7 79.3(11)
C36 C37 C38 N6 146.7(9)
C33 C37 C38 N6 -98.7(10)
C38 N6 C39 C47 -131.3(9)
C38 N6 C39 C40 105.7(10)
N6 C39 C40 C41 -173.7(9)
C47 C39 C40 C41 62.8(12)
C39 C40 C41 C46 77.4(14)
C39 C40 C41 C42 -96.3(14)
C46 C41 C42 C43 -1(2)
C40 C41 C42 C43 173.2(14)
C41 C42 C43 C44 -1(3)
C42 C43 C44 C45 3(3)
C43 C44 C45 C46 -5(3)
C42 C41 C46 C45 -1(2)
C40 C41 C46 C45 -174.5(12)
C44 C45 C46 C41 4(2)
C48 O9 C47 O8 -0.9(14)
C48 O9 C47 C39 178.5(9)
N6 C39 C47 O8 -50.2(13)
C40 C39 C47 O8 75.6(13)
N6 C39 C47 O9 130.5(9)
C40 C39 C47 O9 -103.7(10)
C47 O9 C48 C49 168.3(9)
O9 C48 C49 C50 -83.0(14)
O9 C48 C49 C54 92.9(12)
C54 C49 C50 C51 -2.5(18)
C48 C49 C50 C51 173.3(11)
C49 C50 C51 C52 3.2(19)
C50 C51 C52 C53 -4.4(18)
C51 C52 C53 C54 5.4(19)
C52 C53 C54 C49 -4.8(18)
C50 C49 C54 C53 3.3(17)
C48 C49 C54 C53 -172.8(11)
